data_4322620
loop_
_publ_author_name
'Alain Diebold'
'Karl S. Hagen'

_publ_section_title
;
 Iron(II) Polyamine Chemistry: Variation of Spin State and Coordination
 Number in Solid State and Solution with Iron(II)
 Tris(2-pyridylmethyl)amine Complexes
;
_journal_name_full 'Inorganic Chemistry'
_journal_page_first 215
_journal_page_last 223
_journal_paper_doi 10.1021/ic971105e
_journal_volume 37
_journal_year 1998
_chemical_formula_moiety '[Fe(TPA)(CH3CN)2](BPh4)2'
_chemical_formula_sum 'C70 H64 B2 Fe N6'
_chemical_formula_weight 1066.74
_chemical_name_systematic
; 
 ? 
;
_space_group_IT_number 61
_symmetry_cell_setting orthorhombic
_symmetry_space_group_name_Hall '-P 2ac 2ab'
_symmetry_space_group_name_H-M 'P b c a'
_atom_sites_solution_hydrogens geom
_atom_sites_solution_primary direct
_atom_sites_solution_secondary difmap
_audit_creation_method SHELXL
_cell_angle_alpha 90.00
_cell_angle_beta 90.00
_cell_angle_gamma 90.00
_cell_formula_units_Z 8
_cell_length_a 20.059(2)
_cell_length_b 17.0467(6)
_cell_length_c 33.262(2)
_cell_measurement_reflns_used 23
_cell_measurement_temperature 173(2)
_cell_measurement_theta_max 27.94
_cell_measurement_theta_min 5.19
_cell_volume 11373.6(14)
_computing_cell_refinement 'Siemens XSCANS'
_computing_data_collection 'Siemens XSCANS'
_computing_data_reduction 'Siemens SHELXTL'
_computing_molecular_graphics 'Siemens SHELXTL'
_computing_publication_material 'Siemens SHELXTL'
_computing_structure_refinement 'SHELXL-93 (Sheldrick, 1993)'
_computing_structure_solution 'SHELXS-86 (Sheldrick, 1990)'
_diffrn_ambient_temperature 173(2)
_diffrn_measurement_device 'Siemens P4'
_diffrn_measurement_method '\w scans'
_diffrn_radiation_monochromator graphite
_diffrn_radiation_source 'rotating anode'
_diffrn_radiation_type CuK\a
_diffrn_radiation_wavelength 1.54178
_diffrn_reflns_av_R_equivalents 0.0534
_diffrn_reflns_av_sigmaI/netI 0.0864
_diffrn_reflns_limit_h_max 19
_diffrn_reflns_limit_h_min -1
_diffrn_reflns_limit_k_max 1
_diffrn_reflns_limit_k_min -7
_diffrn_reflns_limit_l_max 1
_diffrn_reflns_limit_l_min -32
_diffrn_reflns_number 4244
_diffrn_reflns_theta_max 48.51
_diffrn_reflns_theta_min 2.66
_diffrn_standards_interval_count 97
_diffrn_standards_number 3
_exptl_absorpt_coefficient_mu 2.494
_exptl_absorpt_correction_type none
_exptl_crystal_colour red
_exptl_crystal_density_diffrn 1.246
_exptl_crystal_description fragment_of_plate
_exptl_crystal_F_000 4496
_exptl_crystal_size_max 0.44
_exptl_crystal_size_mid 0.36
_exptl_crystal_size_min 0.22
_refine_diff_density_max 0.316
_refine_diff_density_min -0.345
_refine_diff_density_rms 0.057
_refine_ls_extinction_coef 0.00015(2)
_refine_ls_extinction_expression Fc^*^=kFc[1+0.001xFc^2^\l^3^/sin(2\q)]^-1/4^
_refine_ls_extinction_method SHELXL
_refine_ls_goodness_of_fit_all 1.021
_refine_ls_goodness_of_fit_obs 1.061
_refine_ls_hydrogen_treatment noref
_refine_ls_matrix_type full
_refine_ls_number_parameters 353
_refine_ls_number_reflns 3378
_refine_ls_number_restraints 0
_refine_ls_restrained_S_all 1.035
_refine_ls_restrained_S_obs 1.061
_refine_ls_R_factor_all 0.1076
_refine_ls_R_factor_obs 0.0625
_refine_ls_shift/esd_max -1.275
_refine_ls_shift/esd_mean 0.004
_refine_ls_structure_factor_coef Fsqd
_refine_ls_weighting_details 'w=1/[\s^2^(Fo^2^)+(0.0595P)^2^+39.4455P] where P=(Fo^2^+2Fc^2^)/3'
_refine_ls_weighting_scheme calc
_refine_ls_wR_factor_all 0.1597
_refine_ls_wR_factor_obs 0.1318
_reflns_number_observed 2296
_reflns_number_total 3379
_reflns_observed_criterion >2sigma(I)
_cod_data_source_file ic971105e_1.cif
_cod_data_source_block 1-BPh4(AD1256)
_cod_depositor_comments
;
The following automatic conversions were performed:

'_refine_ls_weighting_scheme' value 'calc
w=1/[\s^2^(Fo^2^)+(0.0595P)^2^+39.4455P] where P=(Fo^2^+2Fc^2^)/3'
was changed to 'calc'. New tag '_refine_ls_weighting_details' was
created. The value of the new tag was set to
'w=1/[\s^2^(Fo^2^)+(0.0595P)^2^+39.4455P] where P=(Fo^2^+2Fc^2^)/3'.

Automatic conversion script
Id: cif_fix_values 3143 2015-03-26 13:38:13Z robertas 
;
_cod_original_cell_volume 11373.6(13)
_cod_database_code 4322620

loop_
_symmetry_equiv_pos_as_xyz
'x, y, z'
'-x+1/2, -y, z+1/2'
'-x, y+1/2, -z+1/2'
'x+1/2, -y+1/2, -z'
'-x, -y, -z'
'x-1/2, y, -z-1/2'
'x, -y-1/2, z-1/2'
'-x-1/2, y-1/2, z'

loop_
_atom_site_aniso_label
_atom_site_aniso_U_11
_atom_site_aniso_U_22
_atom_site_aniso_U_33
_atom_site_aniso_U_23
_atom_site_aniso_U_13
_atom_site_aniso_U_12
Fe 0.0205(8) 0.016(2) 0.0072(7) -0.0018(10) 0.0008(6) 0.0040(9)
N1 0.020(4) 0.019(13) 0.006(4) 0.003(5) 0.000(3) -0.001(5)
N2 0.019(4) 0.036(12) 0.000(3) -0.004(4) 0.006(3) -0.009(4)
N3 0.030(5) 0.000(11) 0.005(4) 0.003(5) -0.002(3) -0.011(5)
N4 0.031(5) 0.010(13) 0.002(4) 0.002(5) -0.001(3) -0.003(6)
N5 0.026(4) 0.033(11) 0.001(3) 0.001(4) -0.002(3) -0.007(5)
N6 0.028(4) 0.030(12) 0.000(4) 0.004(4) -0.004(3) -0.002(5)

loop_
_atom_site_label
_atom_site_type_symbol
_atom_site_fract_x
_atom_site_fract_y
_atom_site_fract_z
_atom_site_U_iso_or_equiv
_atom_site_thermal_displace_type
_atom_site_occupancy
_atom_site_calc_flag
_atom_site_refinement_flags
_atom_site_disorder_group
Fe Fe 0.01384(6) 0.20303(12) 0.13254(4) 0.0146(8) Uani 1 d . .
N1 N -0.0806(3) 0.2377(8) 0.1269(2) 0.015(4) Uani 1 d . .
N2 N 0.0020(3) 0.1560(6) 0.0798(2) 0.018(3) Uani 1 d . .
N3 N 0.0319(3) 0.3035(5) 0.1043(2) 0.012(3) Uani 1 d . .
N4 N -0.0267(3) 0.1092(6) 0.1580(2) 0.014(4) Uani 1 d . .
N5 N 0.1067(3) 0.1725(5) 0.1372(2) 0.020(3) Uani 1 d . .
N6 N 0.0239(3) 0.2526(5) 0.1847(2) 0.019(3) Uani 1 d . .
C1 C 0.0487(4) 0.1198(7) 0.0582(2) 0.013(2) Uiso 1 d . .
H1A H 0.0910(4) 0.1110(7) 0.0702(2) 0.015 Uiso 1 calc R .
C2 C 0.0390(4) 0.0945(7) 0.0191(2) 0.025(3) Uiso 1 d . .
H2A H 0.0733(4) 0.0679(7) 0.0049(2) 0.030 Uiso 1 calc R .
C3 C -0.0221(4) 0.1089(7) 0.0014(2) 0.024(3) Uiso 1 d . .
H3A H -0.0299(4) 0.0940(7) -0.0257(2) 0.029 Uiso 1 calc R .
C4 C -0.0714(4) 0.1451(6) 0.0233(2) 0.017(2) Uiso 1 d . .
H4A H -0.1140(4) 0.1546(6) 0.0119(2) 0.021 Uiso 1 calc R .
C5 C -0.0575(4) 0.1675(7) 0.0625(2) 0.014(2) Uiso 1 d . .
C6 C -0.1084(4) 0.2084(7) 0.0880(2) 0.019(2) Uiso 1 d . .
H6A H -0.1270(4) 0.2532(7) 0.0728(2) 0.023 Uiso 1 calc R .
H6B H -0.1454(4) 0.1716(7) 0.0938(2) 0.023 Uiso 1 calc R .
C7 C 0.0854(4) 0.3227(7) 0.0825(2) 0.018(2) Uiso 1 d . .
H7A H 0.1215(4) 0.2868(7) 0.0805(2) 0.022 Uiso 1 calc R .
C8 C 0.0888(4) 0.3944(8) 0.0627(2) 0.022(3) Uiso 1 d . .
H8A H 0.1274(4) 0.4076(8) 0.0476(2) 0.027 Uiso 1 calc R .
C9 C 0.0374(4) 0.4451(7) 0.0650(2) 0.025(3) Uiso 1 d . .
H9A H 0.0396(4) 0.4941(7) 0.0515(2) 0.030 Uiso 1 calc R .
C10 C -0.0184(4) 0.4257(8) 0.0870(2) 0.026(3) Uiso 1 d . .
H10A H -0.0545(4) 0.4614(8) 0.0892(2) 0.032 Uiso 1 calc R .
C11 C -0.0210(4) 0.3532(8) 0.1058(2) 0.017(2) Uiso 1 d . .
C12 C -0.0793(4) 0.3239(9) 0.1288(3) 0.019(3) Uiso 1 d . .
H12A H -0.0760(4) 0.3412(9) 0.1571(3) 0.023 Uiso 1 calc R .
H12B H -0.1209(4) 0.3455(9) 0.1173(3) 0.023 Uiso 1 calc R .
C13 C 0.0002(4) 0.0376(9) 0.1638(2) 0.016(3) Uiso 1 d . .
H13A H 0.0467(4) 0.0309(9) 0.1595(2) 0.019 Uiso 1 calc R .
C14 C -0.0363(4) -0.0253(8) 0.1757(2) 0.032(3) Uiso 1 d . .
H14A H -0.0158(4) -0.0751(8) 0.1792(2) 0.038 Uiso 1 calc R .
C15 C -0.1029(4) -0.0160(8) 0.1823(2) 0.027(3) Uiso 1 d . .
H15A H -0.1290(4) -0.0599(8) 0.1902(2) 0.032 Uiso 1 calc R .
C16 C -0.1327(4) 0.0563(8) 0.1777(2) 0.023(3) Uiso 1 d . .
H16A H -0.1791(4) 0.0632(8) 0.1821(2) 0.027 Uiso 1 calc R .
C17 C -0.0921(4) 0.1187(8) 0.1665(2) 0.012(2) Uiso 1 d . .
C18 C -0.1175(4) 0.2000(7) 0.1617(2) 0.020(3) Uiso 1 d . .
H18A H -0.1099(4) 0.2303(7) 0.1867(2) 0.024 Uiso 1 calc R .
H18B H -0.1660(4) 0.1991(7) 0.1562(2) 0.024 Uiso 1 calc R .
C19 C 0.1623(4) 0.1637(7) 0.1418(2) 0.020(3) Uiso 1 d . .
C20 C 0.2343(4) 0.1504(7) 0.1474(3) 0.043(3) Uiso 1 d . .
H20A H 0.2420(4) 0.1259(7) 0.1736(3) 0.051 Uiso 1 calc R .
H20B H 0.2578(4) 0.2007(7) 0.1461(3) 0.051 Uiso 1 calc R .
H20C H 0.2508(4) 0.1158(7) 0.1261(3) 0.051 Uiso 1 calc R .
C21 C 0.0354(4) 0.2773(7) 0.2154(3) 0.017(2) Uiso 1 d . .
C22 C 0.0506(4) 0.3083(7) 0.2553(2) 0.029(3) Uiso 1 d . .
H22A H 0.0141(4) 0.2954(7) 0.2738(2) 0.035 Uiso 1 calc R .
H22B H 0.0557(4) 0.3654(7) 0.2538(2) 0.035 Uiso 1 calc R .
H22C H 0.0921(4) 0.2849(7) 0.2652(2) 0.035 Uiso 1 calc R .
B1 B -0.1893(4) 0.3702(8) 0.2658(3) 0.014(3) Uiso 1 d . .
C23 C -0.2516(4) 0.4001(7) 0.2934(2) 0.016(2) Uiso 1 d . .
C24 C -0.3032(4) 0.4428(7) 0.2759(2) 0.021(2) Uiso 1 d . .
H24A H -0.3017(4) 0.4508(7) 0.2477(2) 0.026 Uiso 1 calc R .
C25 C -0.3563(4) 0.4742(7) 0.2969(3) 0.037(3) Uiso 1 d . .
H25A H -0.3909(4) 0.5015(7) 0.2833(3) 0.045 Uiso 1 calc R .
C26 C -0.3579(5) 0.4647(7) 0.3384(3) 0.037(3) Uiso 1 d . .
H26A H -0.3939(5) 0.4857(7) 0.3535(3) 0.044 Uiso 1 calc R .
C27 C -0.3087(4) 0.4257(7) 0.3573(3) 0.030(3) Uiso 1 d . .
H27A H -0.3093(4) 0.4214(7) 0.3857(3) 0.036 Uiso 1 calc R .
C28 C -0.2564(4) 0.3914(7) 0.3354(2) 0.024(3) Uiso 1 d . .
H28A H -0.2235(4) 0.3618(7) 0.3492(2) 0.029 Uiso 1 calc R .
C29 C -0.1405(4) 0.3114(8) 0.2910(2) 0.019(2) Uiso 1 d . .
C30 C -0.1050(4) 0.3417(7) 0.3249(2) 0.024(3) Uiso 1 d . .
H30A H -0.1093(4) 0.3956(7) 0.3317(2) 0.029 Uiso 1 calc R .
C31 C -0.0633(4) 0.2926(9) 0.3486(3) 0.026(3) Uiso 1 d . .
H31A H -0.0402(4) 0.3135(9) 0.3711(3) 0.031 Uiso 1 calc R .
C32 C -0.0566(4) 0.2159(9) 0.3388(3) 0.038(3) Uiso 1 d . .
H32A H -0.0289(4) 0.1836(9) 0.3550(3) 0.045 Uiso 1 calc R .
C33 C -0.0881(4) 0.1829(8) 0.3066(3) 0.045(3) Uiso 1 d . .
H33A H -0.0829(4) 0.1288(8) 0.3004(3) 0.054 Uiso 1 calc R .
C34 C -0.1288(4) 0.2321(9) 0.2829(3) 0.034(3) Uiso 1 d . .
H34A H -0.1495(4) 0.2099(9) 0.2598(3) 0.040 Uiso 1 calc R .
C35 C -0.1436(4) 0.4467(8) 0.2540(2) 0.013(2) Uiso 1 d . .
C36 C -0.1546(4) 0.5240(8) 0.2668(2) 0.023(3) Uiso 1 d . .
H36A H -0.1924(4) 0.5340(8) 0.2833(2) 0.027 Uiso 1 calc R .
C37 C -0.1138(4) 0.5863(8) 0.2569(3) 0.040(3) Uiso 1 d . .
H37A H -0.1235(4) 0.6370(8) 0.2672(3) 0.048 Uiso 1 calc R .
C38 C -0.0592(4) 0.5760(8) 0.2324(3) 0.034(3) Uiso 1 d . .
H38A H -0.0314(4) 0.6188(8) 0.2251(3) 0.041 Uiso 1 calc R .
C39 C -0.0464(4) 0.5005(8) 0.2189(2) 0.020(2) Uiso 1 d . .
H39A H -0.0089(4) 0.4915(8) 0.2021(2) 0.024 Uiso 1 calc R .
C40 C -0.0871(4) 0.4377(7) 0.2292(2) 0.020(2) Uiso 1 d . .
H40A H -0.0765(4) 0.3870(7) 0.2193(2) 0.023 Uiso 1 calc R .
C41 C -0.2218(4) 0.3304(7) 0.2255(2) 0.015(2) Uiso 1 d . .
C42 C -0.2231(4) 0.3650(6) 0.1872(2) 0.016(2) Uiso 1 d . .
H42A H -0.1988(4) 0.4122(6) 0.1833(2) 0.020 Uiso 1 calc R .
C43 C -0.2577(4) 0.3342(7) 0.1545(2) 0.020(2) Uiso 1 d . .
H43A H -0.2567(4) 0.3601(7) 0.1292(2) 0.024 Uiso 1 calc R .
C44 C -0.2929(4) 0.2669(7) 0.1591(2) 0.022(2) Uiso 1 d . .
H44A H -0.3166(4) 0.2456(7) 0.1369(2) 0.027 Uiso 1 calc R .
C45 C -0.2945(4) 0.2286(7) 0.1961(2) 0.029(3) Uiso 1 d . .
H45A H -0.3182(4) 0.1807(7) 0.1994(2) 0.034 Uiso 1 calc R .
C46 C -0.2602(4) 0.2630(7) 0.2282(2) 0.021(2) Uiso 1 d . .
H46A H -0.2634(4) 0.2384(7) 0.2537(2) 0.025 Uiso 1 calc R .
B2 B -0.2705(4) -0.0088(8) 0.0197(3) 0.015(3) Uiso 1 d . .
C47 C -0.3131(4) 0.0318(7) 0.0569(2) 0.016(2) Uiso 1 d . .
C48 C -0.2970(4) 0.0241(6) 0.0979(2) 0.018(2) Uiso 1 d . .
H48A H -0.2586(4) -0.0055(6) 0.1051(2) 0.022 Uiso 1 calc R .
C49 C -0.3352(4) 0.0581(7) 0.1285(2) 0.023(3) Uiso 1 d . .
H49A H -0.3225(4) 0.0511(7) 0.1557(2) 0.028 Uiso 1 calc R .
C50 C -0.3902(4) 0.1012(7) 0.1195(2) 0.026(3) Uiso 1 d . .
H50A H -0.4158(4) 0.1244(7) 0.1404(2) 0.031 Uiso 1 calc R .
C51 C -0.4087(4) 0.1112(7) 0.0795(2) 0.026(3) Uiso 1 d . .
H51A H -0.4469(4) 0.1413(7) 0.0728(2) 0.031 Uiso 1 calc R .
C52 C -0.3703(4) 0.0763(7) 0.0497(2) 0.016(2) Uiso 1 d . .
H52A H -0.3839(4) 0.0832(7) 0.0225(2) 0.019 Uiso 1 calc R .
C53 C -0.2107(4) -0.0606(9) 0.0387(2) 0.016(2) Uiso 1 d . .
C54 C -0.2071(4) -0.1428(9) 0.0375(2) 0.024(3) Uiso 1 d . .
H54A H -0.2417(4) -0.1704(9) 0.0241(2) 0.029 Uiso 1 calc R .
C55 C -0.1555(4) -0.1867(8) 0.0550(3) 0.038(3) Uiso 1 d . .
H55A H -0.1559(4) -0.2424(8) 0.0535(3) 0.045 Uiso 1 calc R .
C56 C -0.1049(4) -0.1492(10) 0.0742(2) 0.028(3) Uiso 1 d . .
H56A H -0.0698(4) -0.1784(10) 0.0861(2) 0.034 Uiso 1 calc R .
C57 C -0.1049(4) -0.0683(10) 0.0763(2) 0.017(3) Uiso 1 d . .
H57A H -0.0699(4) -0.0414(10) 0.0897(2) 0.021 Uiso 1 calc R .
C58 C -0.1567(4) -0.0265(7) 0.0585(2) 0.017(2) Uiso 1 d . .
H58A H -0.1551(4) 0.0291(7) 0.0600(2) 0.021 Uiso 1 calc R .
C59 C -0.3222(4) -0.0647(7) -0.0058(2) 0.015(2) Uiso 1 d . .
C60 C -0.3698(4) -0.1097(7) 0.0137(3) 0.023(3) Uiso 1 d . .
H60A H -0.3716(4) -0.1075(7) 0.0422(3) 0.028 Uiso 1 calc R .
C61 C -0.4150(4) -0.1576(7) -0.0059(2) 0.028(3) Uiso 1 d . .
H61A H -0.4473(4) -0.1858(7) 0.0091(2) 0.033 Uiso 1 calc R .
C62 C -0.4133(4) -0.1646(7) -0.0477(2) 0.028(3) Uiso 1 d . .
H62A H -0.4433(4) -0.1981(7) -0.0615(2) 0.033 Uiso 1 calc R .
C63 C -0.3675(4) -0.1220(7) -0.0677(2) 0.020(2) Uiso 1 d . .
H63A H -0.3656(4) -0.1260(7) -0.0961(2) 0.025 Uiso 1 calc R .
C64 C -0.3230(4) -0.0723(7) -0.0483(2) 0.015(2) Uiso 1 d . .
H64A H -0.2923(4) -0.0427(7) -0.0638(2) 0.018 Uiso 1 calc R .
C65 C -0.2363(4) 0.0572(8) -0.0093(2) 0.014(2) Uiso 1 d . .
C66 C -0.1910(4) 0.0335(7) -0.0390(2) 0.019(2) Uiso 1 d . .
H66A H -0.1788(4) -0.0204(7) -0.0402(2) 0.023 Uiso 1 calc R .
C67 C -0.1629(4) 0.0850(8) -0.0668(2) 0.017(3) Uiso 1 d . .
H67A H -0.1322(4) 0.0660(8) -0.0863(2) 0.021 Uiso 1 calc R .
C68 C -0.1793(4) 0.1624(8) -0.0661(2) 0.018(3) Uiso 1 d . .
H68A H -0.1608(4) 0.1971(8) -0.0854(2) 0.022 Uiso 1 calc R .
C69 C -0.2227(4) 0.1906(7) -0.0373(2) 0.025(3) Uiso 1 d . .
H69A H -0.2337(4) 0.2447(7) -0.0362(2) 0.030 Uiso 1 calc R .
C70 C -0.2504(4) 0.1372(9) -0.0096(2) 0.015(2) Uiso 1 d . .
H70A H -0.2806(4) 0.1570(9) 0.0099(2) 0.018 Uiso 1 calc R .

loop_
_atom_type_symbol
_atom_type_description
_atom_type_scat_dispersion_real
_atom_type_scat_dispersion_imag
_atom_type_scat_source
C C 0.0181 0.0091 'International Tables Vol C Tables 4.2.6.8 and 6.1.1.4'
H H 0.0000 0.0000 'International Tables Vol C Tables 4.2.6.8 and 6.1.1.4'
B B 0.0090 0.0039 'International Tables Vol C Tables 4.2.6.8 and 6.1.1.4'
N N 0.0311 0.0180 'International Tables Vol C Tables 4.2.6.8 and 6.1.1.4'
Fe Fe -1.1336 3.1974 'International Tables Vol C Tables 4.2.6.8 and 6.1.1.4'

loop_
_geom_angle_atom_site_label_1
_geom_angle_atom_site_label_2
_geom_angle_atom_site_label_3
_geom_angle
_geom_angle_site_symmetry_1
_geom_angle_site_symmetry_3
_geom_angle_publ_flag
N6 Fe N5 86.9(3) . . ?
N6 Fe N2 178.3(4) . . ?
N5 Fe N2 94.5(3) . . ?
N6 Fe N4 90.7(3) . . ?
N5 Fe N4 98.2(3) . . ?
N2 Fe N4 90.1(3) . . ?
N6 Fe N3 91.6(3) . . ?
N5 Fe N3 95.4(3) . . ?
N2 Fe N3 87.3(3) . . ?
N4 Fe N3 166.3(3) . . ?
N6 Fe N1 93.1(3) . . ?
N5 Fe N1 178.1(4) . . ?
N2 Fe N1 85.4(3) . . ?
N4 Fe N1 83.7(4) . . ?
N3 Fe N1 82.7(4) . . ?
C12 N1 C6 112.2(8) . . ?
C12 N1 C18 113.5(8) . . ?
C6 N1 C18 109.7(8) . . ?
C12 N1 Fe 106.0(6) . . ?
C6 N1 Fe 109.7(6) . . ?
C18 N1 Fe 105.4(6) . . ?
C1 N2 C5 117.5(6) . . ?
C1 N2 Fe 126.3(5) . . ?
C5 N2 Fe 115.9(6) . . ?
C7 N3 C11 119.6(10) . . ?
C7 N3 Fe 127.9(7) . . ?
C11 N3 Fe 112.3(6) . . ?
C13 N4 C17 117.8(10) . . ?
C13 N4 Fe 128.9(7) . . ?
C17 N4 Fe 113.0(8) . . ?
C19 N5 Fe 171.5(9) . . ?
C21 N6 Fe 173.2(8) . . ?
N2 C1 C2 123.5(7) . . ?
C3 C2 C1 118.0(9) . . ?
C4 C3 C2 119.4(8) . . ?
C3 C4 C5 118.6(8) . . ?
N2 C5 C4 122.9(8) . . ?
N2 C5 C6 115.5(7) . . ?
C4 C5 C6 121.6(7) . . ?
N1 C6 C5 113.1(6) . . ?
N3 C7 C8 120.8(9) . . ?
C9 C8 C7 119.9(9) . . ?
C8 C9 C10 119.9(11) . . ?
C9 C10 C11 119.0(10) . . ?
N3 C11 C10 120.7(8) . . ?
N3 C11 C12 115.0(11) . . ?
C10 C11 C12 124.2(10) . . ?
N1 C12 C11 109.1(9) . . ?
N4 C13 C14 122.8(9) . . ?
C13 C14 C15 118.9(12) . . ?
C14 C15 C16 120.7(11) . . ?
C15 C16 C17 117.4(9) . . ?
N4 C17 C16 122.2(12) . . ?
N4 C17 C18 115.0(10) . . ?
C16 C17 C18 122.8(9) . . ?
C17 C18 N1 108.0(8) . . ?
N5 C19 C20 178.6(13) . . ?
N6 C21 C22 179.2(12) . . ?
C29 B1 C23 111.3(7) . . ?
C29 B1 C41 113.8(10) . . ?
C23 B1 C41 106.5(6) . . ?
C29 B1 C35 106.1(7) . . ?
C23 B1 C35 108.3(10) . . ?
C41 B1 C35 110.8(7) . . ?
C24 C23 C28 114.8(8) . . ?
C24 C23 B1 119.8(7) . . ?
C28 C23 B1 125.3(8) . . ?
C25 C24 C23 124.4(8) . . ?
C24 C25 C26 118.3(10) . . ?
C27 C26 C25 120.2(10) . . ?
C26 C27 C28 120.9(8) . . ?
C27 C28 C23 121.4(9) . . ?
C34 C29 C30 114.7(10) . . ?
C34 C29 B1 126.6(9) . . ?
C30 C29 B1 118.7(11) . . ?
C31 C30 C29 121.2(12) . . ?
C32 C31 C30 119.5(10) . . ?
C31 C32 C33 122.7(12) . . ?
C32 C33 C34 117.5(13) . . ?
C29 C34 C33 124.3(10) . . ?
C36 C35 C40 114.0(10) . . ?
C36 C35 B1 125.9(8) . . ?
C40 C35 B1 120.2(11) . . ?
C37 C36 C35 123.8(10) . . ?
C38 C37 C36 121.0(13) . . ?
C37 C38 C39 117.2(12) . . ?
C38 C39 C40 121.8(10) . . ?
C39 C40 C35 122.2(11) . . ?
C46 C41 C42 113.4(8) . . ?
C46 C41 B1 120.8(8) . . ?
C42 C41 B1 125.2(10) . . ?
C43 C42 C41 124.0(10) . . ?
C44 C43 C42 119.4(9) . . ?
C43 C44 C45 120.5(9) . . ?
C44 C45 C46 117.7(10) . . ?
C41 C46 C45 124.9(9) . . ?
C53 B2 C65 107.0(7) . . ?
C53 B2 C59 110.7(10) . . ?
C65 B2 C59 111.1(7) . . ?
C53 B2 C47 108.6(7) . . ?
C65 B2 C47 111.7(10) . . ?
C59 B2 C47 107.7(6) . . ?
C52 C47 C48 113.9(8) . . ?
C52 C47 B2 121.5(7) . . ?
C48 C47 B2 124.6(8) . . ?
C49 C48 C47 122.7(8) . . ?
C50 C49 C48 120.6(8) . . ?
C49 C50 C51 119.5(9) . . ?
C50 C51 C52 118.8(9) . . ?
C51 C52 C47 124.4(8) . . ?
C58 C53 C54 112.9(10) . . ?
C58 C53 B2 122.2(13) . . ?
C54 C53 B2 124.9(9) . . ?
C53 C54 C55 123.9(10) . . ?
C56 C55 C54 119.6(13) . . ?
C55 C56 C57 119.6(11) . . ?
C56 C57 C58 119.3(10) . . ?
C57 C58 C53 124.6(12) . . ?
C60 C59 C64 114.0(8) . . ?
C60 C59 B2 120.9(7) . . ?
C64 C59 B2 125.1(8) . . ?
C61 C60 C59 123.9(8) . . ?
C60 C61 C62 120.3(9) . . ?
C63 C62 C61 117.5(10) . . ?
C62 C63 C64 122.5(8) . . ?
C63 C64 C59 121.8(9) . . ?
C70 C65 C66 114.1(10) . . ?
C70 C65 B2 126.4(8) . . ?
C66 C65 B2 119.3(12) . . ?
C67 C66 C65 123.2(12) . . ?
C68 C67 C66 120.1(9) . . ?
C67 C68 C69 120.2(10) . . ?
C68 C69 C70 118.5(11) . . ?
C65 C70 C69 123.9(9) . . ?

loop_
_geom_bond_atom_site_label_1
_geom_bond_atom_site_label_2
_geom_bond_distance
_geom_bond_site_symmetry_2
_geom_bond_publ_flag
Fe N6 1.941(7) . ?
Fe N5 1.941(7) . ?
Fe N2 1.944(6) . ?
Fe N4 1.984(9) . ?
Fe N3 1.986(8) . ?
Fe N1 1.993(7) . ?
N1 C12 1.472(11) . ?
N1 C6 1.493(10) . ?
N1 C18 1.518(10) . ?
N2 C1 1.332(10) . ?
N2 C5 1.339(9) . ?
N3 C7 1.336(10) . ?
N3 C11 1.358(12) . ?
N4 C13 1.348(13) . ?
N4 C17 1.353(10) . ?
N5 C19 1.136(9) . ?
N6 C21 1.127(10) . ?
C1 C2 1.383(11) . ?
C2 C3 1.381(10) . ?
C3 C4 1.375(11) . ?
C4 C5 1.384(10) . ?
C5 C6 1.501(11) . ?
C7 C8 1.390(13) . ?
C8 C9 1.348(12) . ?
C9 C10 1.376(11) . ?
C10 C11 1.385(14) . ?
C11 C12 1.485(12) . ?
C13 C14 1.36(2) . ?
C14 C15 1.362(11) . ?
C15 C16 1.379(13) . ?
C16 C17 1.389(13) . ?
C17 C18 1.485(13) . ?
C19 C20 1.472(12) . ?
C21 C22 1.462(12) . ?
B1 C29 1.631(15) . ?
B1 C23 1.633(12) . ?
B1 C41 1.639(13) . ?
B1 C35 1.64(2) . ?
C23 C24 1.392(11) . ?
C23 C28 1.407(10) . ?
C24 C25 1.383(11) . ?
C25 C26 1.390(12) . ?
C26 C27 1.344(12) . ?
C27 C28 1.405(11) . ?
C29 C34 1.398(14) . ?
C29 C30 1.431(12) . ?
C30 C31 1.421(13) . ?
C31 C32 1.355(14) . ?
C32 C33 1.364(13) . ?
C33 C34 1.412(14) . ?
C35 C36 1.402(13) . ?
C35 C40 1.409(10) . ?
C36 C37 1.382(14) . ?
C37 C38 1.376(11) . ?
C38 C39 1.387(14) . ?
C39 C40 1.390(13) . ?
C41 C46 1.385(13) . ?
C41 C42 1.404(11) . ?
C42 C43 1.393(11) . ?
C43 C44 1.356(13) . ?
C44 C45 1.393(12) . ?
C45 C46 1.401(11) . ?
B2 C53 1.619(15) . ?
B2 C65 1.63(2) . ?
B2 C59 1.643(13) . ?
B2 C47 1.654(13) . ?
C47 C52 1.398(11) . ?
C47 C48 1.408(10) . ?
C48 C49 1.398(11) . ?
C49 C50 1.359(12) . ?
C50 C51 1.390(11) . ?
C51 C52 1.391(11) . ?
C53 C58 1.395(11) . ?
C53 C54 1.404(12) . ?
C54 C55 1.405(13) . ?
C55 C56 1.357(13) . ?
C56 C57 1.381(13) . ?
C57 C58 1.390(12) . ?
C59 C60 1.387(12) . ?
C59 C64 1.418(10) . ?
C60 C61 1.382(12) . ?
C61 C62 1.396(11) . ?
C62 C63 1.346(12) . ?
C63 C64 1.390(12) . ?
C65 C70 1.394(13) . ?
C65 C66 1.402(11) . ?
C66 C67 1.394(12) . ?
C67 C68 1.361(13) . ?
C68 C69 1.380(11) . ?
C69 C70 1.408(13) . ?
